data_7704044
loop_
_publ_author_name
'Oliveira, Katia M.'
'Peterson, Erica J.'
'Carroccia, Murilo C.'
'Cominetti, Marcia R.'
'Deflon, Victor M.'
'Farrell, Nicholas P.'
'Batista, Alzir A.'
'Correa, Rodrigo S.'

_publ_section_title
;
 Ru(II)-Naphthoquinone complexes with high selectivity for triple-negative
 breast cancer.
;
_journal_issue 45
_journal_name_full 'Dalton transactions (Cambridge, England : 2003)'
_journal_page_first 16193
_journal_page_last 16203
_journal_paper_doi 10.1039/d0dt01091j
_journal_volume 49
_journal_year 2020
_chemical_formula_moiety 'C53 H49 N2 O3 P2 Ru, F6 P, C H2 Cl2'
_chemical_formula_sum 'C54 H51 Cl2 F6 N2 O3 P3 Ru'
_chemical_formula_weight 1154.84
_space_group_crystal_system triclinic
_space_group_IT_number 2
_space_group_name_Hall '-P 1'
_space_group_name_H-M_alt 'P -1'
_atom_sites_solution_hydrogens mixed
_atom_sites_solution_primary dual
_audit_creation_date 2018-02-05
_audit_creation_method
;
Olex2 1.2
(compiled 2017.08.10 svn.r3458 for OlexSys, GUI svn.r5381)
;
_audit_update_record
;
2019-08-19 deposited with the CCDC.	2020-04-13 downloaded from the CCDC.
;
_cell_angle_alpha 94.5210(10)
_cell_angle_beta 100.4210(10)
_cell_angle_gamma 92.8070(10)
_cell_formula_units_Z 2
_cell_length_a 11.7860(2)
_cell_length_b 12.8648(2)
_cell_length_c 17.3677(3)
_cell_measurement_reflns_used 9958
_cell_measurement_temperature 296(2)
_cell_measurement_theta_max 25.43
_cell_measurement_theta_min 2.39
_cell_volume 2576.50(7)
_computing_molecular_graphics 'Olex2 (Dolomanov et al., 2009)'
_computing_publication_material 'Olex2 (Dolomanov et al., 2009)'
_computing_structure_refinement 'ShelXL (Sheldrick, 2015)'
_computing_structure_solution 'ShelXT (Sheldrick, 2015)'
_diffrn_ambient_temperature 296.15
_diffrn_measured_fraction_theta_full 0.995
_diffrn_measured_fraction_theta_max 0.994
_diffrn_measurement_device_type 'Bruker APEX-II CCD'
_diffrn_measurement_method '\f and \w scans'
_diffrn_radiation_monochromator graphite
_diffrn_radiation_type MoK\a
_diffrn_radiation_wavelength 0.71073
_diffrn_reflns_av_R_equivalents 0.0211
_diffrn_reflns_av_unetI/netI 0.0265
_diffrn_reflns_Laue_measured_fraction_full 0.995
_diffrn_reflns_Laue_measured_fraction_max 0.994
_diffrn_reflns_limit_h_max 14
_diffrn_reflns_limit_h_min -14
_diffrn_reflns_limit_k_max 15
_diffrn_reflns_limit_k_min -15
_diffrn_reflns_limit_l_max 20
_diffrn_reflns_limit_l_min -20
_diffrn_reflns_number 30352
_diffrn_reflns_point_group_measured_fraction_full 0.995
_diffrn_reflns_point_group_measured_fraction_max 0.994
_diffrn_reflns_theta_full 25.242
_diffrn_reflns_theta_max 25.435
_diffrn_reflns_theta_min 1.591
_diffrn_standards_number 0
_exptl_absorpt_coefficient_mu 0.569
_exptl_absorpt_correction_T_max 0.7452
_exptl_absorpt_correction_T_min 0.6978
_exptl_absorpt_correction_type multi-scan
_exptl_absorpt_process_details
;
SADABS-2008/1 (Bruker,2008) was used for absorption correction.
wR2(int) was 0.0664 before and 0.0342 after correction.
The Ratio of minimum to maximum transmission is 0.9364.
The \l/2 correction factor is 0.0015.
;
_exptl_crystal_colour 'metallic dark black'
_exptl_crystal_colour_lustre metallic
_exptl_crystal_colour_modifier dark
_exptl_crystal_colour_primary black
_exptl_crystal_density_diffrn 1.489
_exptl_crystal_description prism
_exptl_crystal_F_000 1180
_exptl_crystal_size_max 0.39
_exptl_crystal_size_mid 0.12
_exptl_crystal_size_min 0.07
_refine_diff_density_max 0.781
_refine_diff_density_min -0.836
_refine_diff_density_rms 0.055
_refine_ls_extinction_method none
_refine_ls_goodness_of_fit_ref 1.024
_refine_ls_hydrogen_treatment mixed
_refine_ls_matrix_type full
_refine_ls_number_parameters 683
_refine_ls_number_reflns 9463
_refine_ls_number_restraints 0
_refine_ls_restrained_S_all 1.024
_refine_ls_R_factor_all 0.0417
_refine_ls_R_factor_gt 0.0346
_refine_ls_shift/su_max 0.000
_refine_ls_shift/su_mean 0.000
_refine_ls_structure_factor_coef Fsqd
_refine_ls_weighting_details 'w=1/[\s^2^(Fo^2^)+(0.0382P)^2^+2.3620P] where P=(Fo^2^+2Fc^2^)/3'
_refine_ls_weighting_scheme calc
_refine_ls_wR_factor_gt 0.0835
_refine_ls_wR_factor_ref 0.0887
_reflns_Friedel_coverage 0.000
_reflns_number_gt 8251
_reflns_number_total 9463
_reflns_threshold_expression 'I > 2\s(I)'
_cod_data_source_file d0dt01091j2.cif
_cod_data_source_block shelx
_cod_depositor_comments 'Adding full bibliography for 7704043--7704045.cif.'
_cod_database_code 7704044
_shelx_shelxl_version_number 2016/6
_shelx_space_group_comment
;
The symmetry employed for this shelxl refinement is uniquely defined
by the following loop, which should always be used as a source of
symmetry information in preference to the above space-group names.
They are only intended as comments.
;
_shelx_estimated_absorpt_t_max 0.961
_shelx_estimated_absorpt_t_min 0.809
_olex2_refinement_description
;
1. Fixed Uiso
 At 1.2 times of:
  All C(H) groups, All C(H,H) groups
 At 1.5 times of:
  All C(H,H,H) groups
2. Others
 Sof(F1B)=Sof(F3B)=Sof(F5B)=Sof(F6B)=1-FVAR(1)
 Sof(F1A)=Sof(F3A)=Sof(F5A)=Sof(F6A)=FVAR(1)
3.a Secondary CH2 refined with riding coordinates:
 C131(H13a,H13b), C132(H13c,H13d), C232(H23a,H23b), C231(H23c,H23d), C11(H11a,
 H11b), C1S(H1Sa,H1Sb)
3.b Aromatic/amide H refined with riding coordinates:
 C116(H116), C115(H115), C114(H114), C113(H113), C112(H112), C122(H122),
 C125(H125), C126(H126), C212(H212), C213(H213), C214(H214), C215(H215),
 C216(H216), C226(H226), C225(H225), C224(H224), C223(H223), C222(H222),
 C10(H10), C9(H9), C8(H8), C7(H7), C25(H25), C24(H24), C23(H23), C22(H22),
 C16(H16), C17(H17), C18(H18), C19(H19), C123(H123), C124(H124)
3.c Idealised Me refined as rotating group:
 C14(H14a,H14b,H14c), C15(H15a,H15b,H15c)
;
_olex2_submission_special_instructions 'No special instructions were received'

loop_
_space_group_symop_operation_xyz
'x, y, z'
'-x, -y, -z'

loop_
_atom_site_label
_atom_site_type_symbol
_atom_site_fract_x
_atom_site_fract_y
_atom_site_fract_z
_atom_site_U_iso_or_equiv
_atom_site_adp_type
_atom_site_occupancy
_atom_site_site_symmetry_order
_atom_site_calc_flag
_atom_site_refinement_flags_posn
_atom_site_refinement_flags_adp
_atom_site_refinement_flags_occupancy
_atom_site_disorder_assembly
_atom_site_disorder_group
Ru1 Ru 0.25001(2) 0.17017(2) 0.27261(2) 0.02847(7) Uani 1 1 d . . . . .
P3 P 0.71505(9) 0.57061(8) 0.13225(6) 0.0647(3) Uani 1 1 d . . . . .
P1 P 0.35938(5) 0.26784(5) 0.37759(4) 0.03344(15) Uani 1 1 d . . . . .
P2 P 0.32443(5) 0.01345(5) 0.30530(4) 0.03253(15) Uani 1 1 d . . . . .
F1A F 0.8008(17) 0.5763(16) 0.0743(11) 0.133(6) Uani 0.47(2) 1 d . . P A 1
F3A F 0.8291(11) 0.5957(7) 0.2047(8) 0.123(4) Uani 0.47(2) 1 d . . P A 1
F5A F 0.6152(11) 0.5444(19) 0.0705(10) 0.155(7) Uani 0.47(2) 1 d . . P A 1
F6A F 0.6400(17) 0.5775(14) 0.1991(8) 0.123(6) Uani 0.47(2) 1 d . . P A 1
F1B F 0.8290(12) 0.5735(12) 0.1001(12) 0.129(6) Uani 0.53(2) 1 d . . P A 2
F3B F 0.7616(18) 0.6359(14) 0.2041(6) 0.178(7) Uani 0.53(2) 1 d . . P A 2
F5B F 0.6559(13) 0.5024(7) 0.0486(5) 0.109(3) Uani 0.53(2) 1 d . . P A 2
F6B F 0.5959(13) 0.5542(10) 0.1590(12) 0.128(5) Uani 0.53(2) 1 d . . P A 2
F2 F 0.6840(4) 0.6779(3) 0.1045(3) 0.177(2) Uani 1 1 d . . . . .
F4 F 0.7402(2) 0.45600(19) 0.15396(17) 0.1031(8) Uani 1 1 d . . . . .
O1 O 0.12931(14) 0.08073(13) 0.17895(10) 0.0334(4) Uani 1 1 d . . . . .
O4 O -0.29099(18) 0.0456(2) 0.24697(16) 0.0781(8) Uani 1 1 d . . . . .
N1 N 0.36173(18) 0.21986(17) 0.20122(12) 0.0359(5) Uani 1 1 d . . . . .
N2 N 0.16887(17) 0.29961(16) 0.22726(13) 0.0366(5) Uani 1 1 d . . . . .
C111 C 0.3245(2) 0.2548(2) 0.47516(15) 0.0387(6) Uani 1 1 d . . . . .
C116 C 0.3786(3) 0.3208(3) 0.54026(18) 0.0576(8) Uani 1 1 d . . . . .
H116 H 0.432888 0.373007 0.534317 0.069 Uiso 1 1 calc R . . . .
C115 C 0.3523(3) 0.3093(3) 0.6135(2) 0.0699(10) Uani 1 1 d . . . . .
H115 H 0.387661 0.354894 0.656287 0.084 Uiso 1 1 calc R . . . .
C114 C 0.2745(3) 0.2312(3) 0.62369(19) 0.0641(10) Uani 1 1 d . . . . .
H114 H 0.257654 0.223441 0.673308 0.077 Uiso 1 1 calc R . . . .
C113 C 0.2214(3) 0.1645(3) 0.56062(18) 0.0540(8) Uani 1 1 d . . . . .
H113 H 0.169592 0.110758 0.567642 0.065 Uiso 1 1 calc R . . . .
C112 C 0.2449(2) 0.1769(2) 0.48628(16) 0.0429(6) Uani 1 1 d . . . . .
H112 H 0.206905 0.132669 0.443501 0.051 Uiso 1 1 calc R . . . .
C121 C 0.3474(2) 0.4074(2) 0.36561(18) 0.0446(7) Uani 1 1 d . . . . .
C122 C 0.2715(3) 0.4655(3) 0.4006(3) 0.0698(10) Uani 1 1 d . . . . .
H122 H 0.231766 0.435878 0.435988 0.084 Uiso 1 1 calc R . . . .
C125 C 0.3858(4) 0.5560(3) 0.2957(3) 0.0796(12) Uani 1 1 d . . . . .
H125 H 0.423949 0.586206 0.259848 0.096 Uiso 1 1 calc R . . . .
C126 C 0.4061(3) 0.4545(2) 0.31358(19) 0.0549(8) Uani 1 1 d . . . . .
H126 H 0.459228 0.417734 0.290600 0.066 Uiso 1 1 calc R . . . .
C131 C 0.5185(2) 0.2621(2) 0.39679(17) 0.0428(6) Uani 1 1 d . . . . .
H13A H 0.543761 0.260597 0.346581 0.051 Uiso 1 1 calc R . . . .
H13B H 0.551402 0.326702 0.426830 0.051 Uiso 1 1 calc R . . . .
C132 C 0.5712(2) 0.1721(2) 0.43976(17) 0.0467(7) Uani 1 1 d . . . . .
H13C H 0.653883 0.188429 0.454463 0.056 Uiso 1 1 calc R . . . .
H13D H 0.541058 0.169853 0.488052 0.056 Uiso 1 1 calc R . . . .
C232 C 0.5521(2) 0.0634(2) 0.39688(17) 0.0461(7) Uani 1 1 d . . . . .
H23A H 0.611083 0.020475 0.421677 0.055 Uiso 1 1 calc R . . . .
H23B H 0.563058 0.068498 0.343250 0.055 Uiso 1 1 calc R . . . .
C231 C 0.4327(2) 0.0071(2) 0.39453(16) 0.0418(6) Uani 1 1 d . . . . .
H23C H 0.401503 0.036300 0.438892 0.050 Uiso 1 1 calc R . . . .
H23D H 0.444057 -0.065904 0.401870 0.050 Uiso 1 1 calc R . . . .
C211 C 0.3845(2) -0.0597(2) 0.22882(16) 0.0381(6) Uani 1 1 d . . . . .
C212 C 0.4573(3) -0.1398(2) 0.24652(19) 0.0516(8) Uani 1 1 d . . . . .
H212 H 0.479961 -0.153801 0.298591 0.062 Uiso 1 1 calc R . . . .
C213 C 0.4965(3) -0.1988(3) 0.1880(2) 0.0625(9) Uani 1 1 d . . . . .
H213 H 0.545175 -0.252111 0.200626 0.075 Uiso 1 1 calc R . . . .
C214 C 0.4632(3) -0.1782(3) 0.1108(2) 0.0622(9) Uani 1 1 d . . . . .
H214 H 0.489659 -0.217753 0.071267 0.075 Uiso 1 1 calc R . . . .
C215 C 0.3914(3) -0.0999(3) 0.09201(19) 0.0568(8) Uani 1 1 d . . . . .
H215 H 0.369293 -0.086089 0.039839 0.068 Uiso 1 1 calc R . . . .
C216 C 0.3516(2) -0.0411(2) 0.15095(17) 0.0460(7) Uani 1 1 d . . . . .
H216 H 0.302112 0.011585 0.137848 0.055 Uiso 1 1 calc R . . . .
C221 C 0.2107(2) -0.0825(2) 0.31917(16) 0.0368(6) Uani 1 1 d . . . . .
C226 C 0.1819(3) -0.0933(2) 0.39275(18) 0.0506(7) Uani 1 1 d . . . . .
H226 H 0.223240 -0.053467 0.436841 0.061 Uiso 1 1 calc R . . . .
C225 C 0.0925(3) -0.1628(3) 0.4005(2) 0.0645(9) Uani 1 1 d . . . . .
H225 H 0.074862 -0.169861 0.449944 0.077 Uiso 1 1 calc R . . . .
C224 C 0.0294(3) -0.2216(3) 0.3364(2) 0.0636(9) Uani 1 1 d . . . . .
H224 H -0.031108 -0.267583 0.342357 0.076 Uiso 1 1 calc R . . . .
C223 C 0.0560(3) -0.2122(3) 0.2632(2) 0.0569(8) Uani 1 1 d . . . . .
H223 H 0.013305 -0.251648 0.219428 0.068 Uiso 1 1 calc R . . . .
C222 C 0.1466(2) -0.1437(2) 0.25505(18) 0.0457(7) Uani 1 1 d . . . . .
H222 H 0.164913 -0.138573 0.205545 0.055 Uiso 1 1 calc R . . . .
O2 O 0.10589(13) 0.13978(13) 0.32374(10) 0.0338(4) Uani 1 1 d . . . . .
C2 C 0.0151(2) 0.09663(19) 0.27599(14) 0.0316(5) Uani 1 1 d . . . . .
C1 C 0.0340(2) 0.05763(19) 0.19713(15) 0.0315(5) Uani 1 1 d . . . . .
C6 C -0.0576(2) -0.0048(2) 0.14248(15) 0.0372(6) Uani 1 1 d . . . . .
C5 C -0.1684(2) -0.0095(2) 0.16048(17) 0.0445(7) Uani 1 1 d . . . . .
C10 C -0.2581(3) -0.0638(3) 0.1079(2) 0.0645(9) Uani 1 1 d . . . . .
H10 H -0.332786 -0.065618 0.118380 0.077 Uiso 1 1 calc R . . . .
C9 C -0.2362(3) -0.1152(3) 0.0399(2) 0.0720(11) Uani 1 1 d . . . . .
H9 H -0.296784 -0.151454 0.004768 0.086 Uiso 1 1 calc R . . . .
C8 C -0.1271(3) -0.1137(3) 0.0232(2) 0.0644(9) Uani 1 1 d . . . . .
H8 H -0.113688 -0.149996 -0.022451 0.077 Uiso 1 1 calc R . . . .
C7 C -0.0362(3) -0.0579(2) 0.07452(17) 0.0490(7) Uani 1 1 d . . . . .
H7 H 0.038125 -0.056180 0.063359 0.059 Uiso 1 1 calc R . . . .
C4 C -0.1908(2) 0.0439(2) 0.23536(19) 0.0491(7) Uani 1 1 d . . . . .
C3 C -0.0942(2) 0.0914(2) 0.29292(16) 0.0386(6) Uani 1 1 d . . . . .
C11 C -0.1181(2) 0.1422(2) 0.36889(18) 0.0492(7) Uani 1 1 d . . . . .
H11A H -0.046535 0.152691 0.407047 0.059 Uiso 1 1 calc R . . . .
H11B H -0.170858 0.096420 0.389548 0.059 Uiso 1 1 calc R . . . .
C12 C -0.1701(3) 0.2461(3) 0.3570(2) 0.0617(9) Uani 1 1 d . . . . .
C13 C -0.1303(3) 0.3380(3) 0.3919(2) 0.0646(9) Uani 1 1 d . . . . .
C14 C -0.0215(4) 0.3570(3) 0.4527(3) 0.0897(13) Uani 1 1 d . . . . .
H14A H -0.041093 0.371394 0.503626 0.135 Uiso 1 1 calc GR . . . .
H14B H 0.023693 0.415622 0.440721 0.135 Uiso 1 1 calc GR . . . .
H14C H 0.022428 0.296082 0.452681 0.135 Uiso 1 1 calc GR . . . .
C25 C 0.0734(2) 0.3385(2) 0.24715(19) 0.0492(7) Uani 1 1 d . . . . .
H25 H 0.044053 0.312151 0.288428 0.059 Uiso 1 1 calc R . . . .
C24 C 0.0179(3) 0.4157(3) 0.2087(3) 0.0699(10) Uani 1 1 d . . . . .
H24 H -0.047548 0.442000 0.223973 0.084 Uiso 1 1 calc R . . . .
C23 C 0.0598(3) 0.4535(3) 0.1477(3) 0.0828(13) Uani 1 1 d . . . . .
H23 H 0.022621 0.505451 0.120575 0.099 Uiso 1 1 calc R . . . .
C22 C 0.1571(3) 0.4147(3) 0.1261(2) 0.0686(10) Uani 1 1 d . . . . .
H22 H 0.185800 0.439598 0.084121 0.082 Uiso 1 1 calc R . . . .
C21 C 0.2122(2) 0.3379(2) 0.16787(17) 0.0428(6) Uani 1 1 d . . . . .
C20 C 0.3218(2) 0.2974(2) 0.15518(16) 0.0402(6) Uani 1 1 d . . . . .
C16 C 0.4667(2) 0.1864(2) 0.19524(17) 0.0438(7) Uani 1 1 d . . . . .
H16 H 0.494896 0.133747 0.225751 0.053 Uiso 1 1 calc R . . . .
C17 C 0.5341(3) 0.2263(3) 0.14619(19) 0.0552(8) Uani 1 1 d . . . . .
H17 H 0.606369 0.201332 0.144257 0.066 Uiso 1 1 calc R . . . .
C18 C 0.4933(3) 0.3035(3) 0.1000(2) 0.0622(9) Uani 1 1 d . . . . .
H18 H 0.537352 0.331438 0.066404 0.075 Uiso 1 1 calc R . . . .
C19 C 0.3872(3) 0.3382(3) 0.10457(18) 0.0543(8) Uani 1 1 d . . . . .
H19 H 0.358242 0.389917 0.073336 0.065 Uiso 1 1 calc R . . . .
C15 C -0.1939(5) 0.4345(4) 0.3742(3) 0.1074(17) Uani 1 1 d . . . . .
H15A H -0.258946 0.417023 0.332402 0.161 Uiso 1 1 calc GR . . . .
H15B H -0.142909 0.486008 0.358648 0.161 Uiso 1 1 calc GR . . . .
H15C H -0.220461 0.462009 0.420340 0.161 Uiso 1 1 calc GR . . . .
C123 C 0.2547(4) 0.5675(3) 0.3832(4) 0.1013(17) Uani 1 1 d . . . . .
H123 H 0.204758 0.606242 0.407851 0.122 Uiso 1 1 calc R . . . .
C124 C 0.3100(4) 0.6118(3) 0.3306(4) 0.1005(17) Uani 1 1 d . . . . .
H124 H 0.296474 0.679694 0.318447 0.121 Uiso 1 1 calc R . . . .
Cl1 Cl -0.1086(3) 0.31181(14) -0.06096(14) 0.2345(15) Uani 1 1 d . . . . .
Cl2 Cl -0.16054(13) 0.21107(10) 0.06789(8) 0.1117(4) Uani 1 1 d . . . . .
C1S C -0.1841(5) 0.3141(3) 0.0100(3) 0.0994(15) Uani 1 1 d . . . . .
H1SA H -0.265630 0.312346 -0.012939 0.119 Uiso 1 1 calc R . . . .
H1SB H -0.164368 0.379226 0.042945 0.119 Uiso 1 1 calc R . . . .
H12 H -0.242(3) 0.251(3) 0.312(2) 0.072(11) Uiso 1 1 d . . . . .

loop_
_atom_site_aniso_label
_atom_site_aniso_U_11
_atom_site_aniso_U_22
_atom_site_aniso_U_33
_atom_site_aniso_U_23
_atom_site_aniso_U_13
_atom_site_aniso_U_12
Ru1 0.02608(10) 0.03180(12) 0.02936(12) 0.00677(8) 0.00729(8) 0.00552(8)
P3 0.0677(6) 0.0605(6) 0.0744(7) 0.0121(5) 0.0273(5) 0.0258(5)
P1 0.0289(3) 0.0364(4) 0.0351(4) 0.0050(3) 0.0054(3) 0.0025(3)
P2 0.0332(3) 0.0349(4) 0.0331(4) 0.0090(3) 0.0112(3) 0.0096(3)
F1A 0.149(14) 0.172(10) 0.119(8) 0.055(6) 0.095(9) 0.075(9)
F3A 0.086(6) 0.105(6) 0.157(9) -0.011(5) -0.024(5) -0.004(4)
F5A 0.099(7) 0.225(17) 0.124(11) 0.077(11) -0.047(7) -0.005(8)
F6A 0.175(14) 0.123(10) 0.108(8) 0.038(6) 0.091(8) 0.083(10)
F1B 0.070(5) 0.108(6) 0.233(18) 0.058(8) 0.073(7) 0.031(4)
F3B 0.170(12) 0.233(13) 0.104(6) -0.089(7) 0.014(7) -0.042(11)
F5B 0.159(9) 0.078(4) 0.083(4) -0.005(3) 0.004(5) 0.010(4)
F6B 0.125(8) 0.092(5) 0.205(15) 0.030(8) 0.118(9) 0.024(5)
F2 0.208(4) 0.096(2) 0.292(5) 0.101(3) 0.158(4) 0.091(2)
F4 0.117(2) 0.0801(16) 0.118(2) 0.0244(15) 0.0249(16) 0.0339(14)
O1 0.0327(9) 0.0381(10) 0.0311(9) 0.0054(8) 0.0088(7) 0.0054(7)
O4 0.0345(11) 0.109(2) 0.0874(19) -0.0240(16) 0.0213(11) -0.0135(12)
N1 0.0359(11) 0.0389(12) 0.0340(12) 0.0043(10) 0.0094(9) -0.0003(9)
N2 0.0339(11) 0.0354(12) 0.0397(13) 0.0078(10) 0.0016(9) 0.0058(9)
C111 0.0351(13) 0.0472(16) 0.0335(14) 0.0018(12) 0.0051(11) 0.0077(12)
C116 0.0514(17) 0.071(2) 0.0463(19) -0.0080(16) 0.0068(14) -0.0083(16)
C115 0.062(2) 0.100(3) 0.0408(19) -0.0165(19) 0.0053(16) -0.002(2)
C114 0.0541(19) 0.106(3) 0.0345(17) 0.0048(18) 0.0126(14) 0.0150(19)
C113 0.0473(16) 0.070(2) 0.0473(19) 0.0119(16) 0.0137(14) 0.0057(15)
C112 0.0411(14) 0.0521(17) 0.0362(15) 0.0027(13) 0.0087(12) 0.0063(13)
C121 0.0375(14) 0.0381(15) 0.0532(18) 0.0046(13) -0.0034(12) -0.0024(12)
C122 0.0543(19) 0.050(2) 0.108(3) 0.011(2) 0.0195(19) 0.0114(16)
C125 0.081(3) 0.055(2) 0.092(3) 0.030(2) -0.015(2) -0.022(2)
C126 0.0573(18) 0.0448(18) 0.057(2) 0.0080(15) -0.0023(15) -0.0107(14)
C131 0.0295(12) 0.0545(18) 0.0441(16) 0.0091(13) 0.0043(11) -0.0002(12)
C132 0.0316(13) 0.065(2) 0.0439(17) 0.0112(15) 0.0027(12) 0.0079(13)
C232 0.0356(14) 0.064(2) 0.0413(16) 0.0140(14) 0.0067(12) 0.0188(13)
C231 0.0443(15) 0.0496(17) 0.0353(15) 0.0145(13) 0.0099(12) 0.0147(12)
C211 0.0358(13) 0.0372(15) 0.0452(16) 0.0040(12) 0.0167(12) 0.0051(11)
C212 0.0545(17) 0.0510(18) 0.0546(19) 0.0078(15) 0.0188(15) 0.0199(14)
C213 0.0587(19) 0.054(2) 0.079(3) -0.0046(18) 0.0238(18) 0.0216(16)
C214 0.0558(19) 0.063(2) 0.070(2) -0.0219(18) 0.0277(17) 0.0048(16)
C215 0.0571(18) 0.069(2) 0.0447(18) -0.0070(16) 0.0163(15) 0.0034(16)
C216 0.0464(15) 0.0494(17) 0.0453(17) 0.0035(14) 0.0151(13) 0.0110(13)
C221 0.0401(13) 0.0320(14) 0.0428(16) 0.0115(12) 0.0139(12) 0.0098(11)
C226 0.0554(17) 0.0541(19) 0.0475(18) 0.0084(15) 0.0226(14) -0.0002(14)
C225 0.076(2) 0.067(2) 0.060(2) 0.0138(18) 0.0358(19) -0.0062(18)
C224 0.0576(19) 0.056(2) 0.083(3) 0.0134(19) 0.0304(19) -0.0068(16)
C223 0.0538(18) 0.0509(19) 0.066(2) 0.0044(16) 0.0129(16) -0.0033(15)
C222 0.0499(16) 0.0438(16) 0.0464(17) 0.0092(14) 0.0142(13) 0.0053(13)
O2 0.0294(8) 0.0418(10) 0.0305(9) 0.0002(8) 0.0073(7) 0.0029(7)
C2 0.0327(12) 0.0304(13) 0.0327(13) 0.0038(11) 0.0077(10) 0.0039(10)
C1 0.0327(12) 0.0293(13) 0.0337(14) 0.0067(10) 0.0059(10) 0.0065(10)
C6 0.0417(14) 0.0331(14) 0.0355(15) 0.0036(11) 0.0039(11) 0.0006(11)
C5 0.0424(15) 0.0436(16) 0.0448(17) 0.0021(13) 0.0045(12) -0.0072(12)
C10 0.0510(18) 0.075(2) 0.062(2) -0.0022(19) 0.0063(16) -0.0208(17)
C9 0.072(2) 0.077(3) 0.056(2) -0.0097(19) -0.0003(18) -0.030(2)
C8 0.086(3) 0.059(2) 0.0424(19) -0.0092(16) 0.0093(17) -0.0165(18)
C7 0.0596(18) 0.0477(17) 0.0395(16) 0.0012(14) 0.0112(14) -0.0035(14)
C4 0.0374(15) 0.0518(18) 0.0579(19) -0.0022(15) 0.0138(13) -0.0048(13)
C3 0.0337(13) 0.0418(15) 0.0412(15) -0.0001(12) 0.0119(11) 0.0001(11)
C11 0.0422(15) 0.0590(19) 0.0496(18) -0.0030(15) 0.0218(13) -0.0017(13)
C12 0.0510(18) 0.069(2) 0.069(2) -0.0088(19) 0.0249(17) 0.0121(16)
C13 0.068(2) 0.060(2) 0.072(2) -0.0009(19) 0.0328(19) 0.0072(17)
C14 0.089(3) 0.071(3) 0.104(4) -0.021(2) 0.024(3) -0.012(2)
C25 0.0417(15) 0.0442(17) 0.062(2) 0.0070(15) 0.0070(14) 0.0128(13)
C24 0.0511(19) 0.057(2) 0.103(3) 0.020(2) 0.0073(19) 0.0235(16)
C23 0.062(2) 0.069(3) 0.118(4) 0.046(3) -0.002(2) 0.0217(19)
C22 0.067(2) 0.062(2) 0.078(3) 0.040(2) 0.0024(18) 0.0067(17)
C21 0.0441(15) 0.0383(15) 0.0428(16) 0.0106(13) -0.0031(12) -0.0002(12)
C20 0.0475(15) 0.0392(15) 0.0326(14) 0.0061(12) 0.0052(12) -0.0056(12)
C16 0.0387(14) 0.0524(18) 0.0426(16) 0.0049(13) 0.0144(12) 0.0003(12)
C17 0.0469(16) 0.069(2) 0.0530(19) -0.0003(17) 0.0233(14) -0.0060(15)
C18 0.073(2) 0.070(2) 0.050(2) 0.0056(17) 0.0319(17) -0.0190(18)
C19 0.069(2) 0.0530(19) 0.0421(17) 0.0112(14) 0.0149(15) -0.0083(16)
C15 0.141(4) 0.079(3) 0.114(4) 0.002(3) 0.048(3) 0.039(3)
C123 0.078(3) 0.048(2) 0.180(5) 0.008(3) 0.024(3) 0.021(2)
C124 0.086(3) 0.047(2) 0.160(5) 0.034(3) -0.008(3) 0.004(2)
Cl1 0.465(4) 0.0984(12) 0.211(2) 0.0308(13) 0.241(3) 0.0300(18)
Cl2 0.1328(11) 0.0891(8) 0.1096(10) 0.0331(7) 0.0050(8) -0.0012(8)
C1S 0.132(4) 0.070(3) 0.100(4) 0.008(3) 0.026(3) 0.021(3)

loop_
_atom_type_symbol
_atom_type_description
_atom_type_scat_dispersion_real
_atom_type_scat_dispersion_imag
_atom_type_scat_source
C C 0.0033 0.0016 'International Tables Vol C Tables 4.2.6.8 and 6.1.1.4'
H H 0.0000 0.0000 'International Tables Vol C Tables 4.2.6.8 and 6.1.1.4'
Cl Cl 0.1484 0.1585 'International Tables Vol C Tables 4.2.6.8 and 6.1.1.4'
F F 0.0171 0.0103 'International Tables Vol C Tables 4.2.6.8 and 6.1.1.4'
N N 0.0061 0.0033 'International Tables Vol C Tables 4.2.6.8 and 6.1.1.4'
O O 0.0106 0.0060 'International Tables Vol C Tables 4.2.6.8 and 6.1.1.4'
P P 0.1023 0.0942 'International Tables Vol C Tables 4.2.6.8 and 6.1.1.4'
Ru Ru -1.2594 0.8363 'International Tables Vol C Tables 4.2.6.8 and 6.1.1.4'

loop_
_geom_angle_atom_site_label_1
_geom_angle_atom_site_label_2
_geom_angle_atom_site_label_3
_geom_angle
_geom_angle_site_symmetry_1
_geom_angle_site_symmetry_3
_geom_angle_publ_flag
P1 Ru1 P2 95.26(2) . . ?
O1 Ru1 P1 173.53(4) . . ?
O1 Ru1 P2 87.08(5) . . ?
N1 Ru1 P1 89.95(6) . . ?
N1 Ru1 P2 100.81(6) . . ?
N1 Ru1 O1 95.55(7) . . ?
N1 Ru1 N2 78.35(8) . . ?
N1 Ru1 O2 164.75(7) . . ?
N2 Ru1 P1 93.42(6) . . ?
N2 Ru1 P2 171.28(6) . . ?
N2 Ru1 O1 84.37(7) . . ?
O2 Ru1 P1 97.38(5) . . ?
O2 Ru1 P2 91.85(5) . . ?
O2 Ru1 O1 76.49(6) . . ?
O2 Ru1 N2 87.84(7) . . ?
F1A P3 F3A 87.2(8) . . ?
F1A P3 F6A 171.7(10) . . ?
F1A P3 F4 95.8(7) . . ?
F5A P3 F1A 93.9(9) . . ?
F5A P3 F3A 177.6(8) . . ?
F5A P3 F6A 93.2(7) . . ?
F5A P3 F2 77.4(9) . . ?
F5A P3 F4 97.9(9) . . ?
F6A P3 F3A 85.9(6) . . ?
F1B P3 F5B 86.6(7) . . ?
F1B P3 F6B 172.9(8) . . ?
F1B P3 F4 87.6(6) . . ?
F3B P3 F1B 95.1(8) . . ?
F3B P3 F5B 176.1(9) . . ?
F3B P3 F6B 91.1(6) . . ?
F3B P3 F2 80.6(9) . . ?
F3B P3 F4 104.2(9) . . ?
F6B P3 F5B 87.4(6) . . ?
F6B P3 F4 87.6(5) . . ?
F2 P3 F1A 83.2(7) . . ?
F2 P3 F3A 104.9(4) . . ?
F2 P3 F6A 94.1(6) . . ?
F2 P3 F1B 92.9(6) . . ?
F2 P3 F5B 95.8(4) . . ?
F2 P3 F6B 91.4(5) . . ?
F2 P3 F4 175.1(3) . . ?
F4 P3 F3A 79.8(3) . . ?
F4 P3 F6A 87.5(6) . . ?
F4 P3 F5B 79.3(4) . . ?
C111 P1 Ru1 118.34(9) . . ?
C111 P1 C121 103.33(13) . . ?
C111 P1 C131 102.16(12) . . ?
C121 P1 Ru1 110.27(9) . . ?
C121 P1 C131 100.24(13) . . ?
C131 P1 Ru1 119.89(10) . . ?
C231 P2 Ru1 120.84(10) . . ?
C231 P2 C211 103.82(12) . . ?
C231 P2 C221 101.87(12) . . ?
C211 P2 Ru1 115.84(9) . . ?
C211 P2 C221 100.07(12) . . ?
C221 P2 Ru1 111.62(8) . . ?
C1 O1 Ru1 113.58(15) . . ?
C20 N1 Ru1 114.45(17) . . ?
C16 N1 Ru1 128.33(19) . . ?
C16 N1 C20 117.2(2) . . ?
C25 N2 Ru1 125.56(19) . . ?
C25 N2 C21 119.3(2) . . ?
C21 N2 Ru1 114.84(17) . . ?
C116 C111 P1 121.3(2) . . ?
C112 C111 P1 120.5(2) . . ?
C112 C111 C116 118.2(3) . . ?
C111 C116 H116 119.7 . . ?
C115 C116 C111 120.6(3) . . ?
C115 C116 H116 119.7 . . ?
C116 C115 H115 119.8 . . ?
C114 C115 C116 120.5(3) . . ?
C114 C115 H115 119.8 . . ?
C115 C114 H114 120.1 . . ?
C113 C114 C115 119.9(3) . . ?
C113 C114 H114 120.1 . . ?
C114 C113 H113 119.9 . . ?
C114 C113 C112 120.2(3) . . ?
C112 C113 H113 119.9 . . ?
C111 C112 C113 120.6(3) . . ?
C111 C112 H112 119.7 . . ?
C113 C112 H112 119.7 . . ?
C122 C121 P1 121.7(2) . . ?
C122 C121 C126 118.3(3) . . ?
C126 C121 P1 119.7(2) . . ?
C121 C122 H122 119.9 . . ?
C121 C122 C123 120.2(4) . . ?
C123 C122 H122 119.9 . . ?
C126 C125 H125 119.8 . . ?
C124 C125 H125 119.8 . . ?
C124 C125 C126 120.4(4) . . ?
C121 C126 H126 119.8 . . ?
C125 C126 C121 120.4(4) . . ?
C125 C126 H126 119.8 . . ?
P1 C131 H13A 107.7 . . ?
P1 C131 H13B 107.7 . . ?
H13A C131 H13B 107.1 . . ?
C132 C131 P1 118.65(19) . . ?
C132 C131 H13A 107.7 . . ?
C132 C131 H13B 107.7 . . ?
C131 C132 H13C 107.8 . . ?
C131 C132 H13D 107.8 . . ?
H13C C132 H13D 107.2 . . ?
C232 C132 C131 117.9(2) . . ?
C232 C132 H13C 107.8 . . ?
C232 C132 H13D 107.8 . . ?
C132 C232 H23A 108.3 . . ?
C132 C232 H23B 108.3 . . ?
C132 C232 C231 115.8(2) . . ?
H23A C232 H23B 107.4 . . ?
C231 C232 H23A 108.3 . . ?
C231 C232 H23B 108.3 . . ?
P2 C231 H23C 108.1 . . ?
P2 C231 H23D 108.1 . . ?
C232 C231 P2 116.67(19) . . ?
C232 C231 H23C 108.1 . . ?
C232 C231 H23D 108.1 . . ?
H23C C231 H23D 107.3 . . ?
C212 C211 P2 121.4(2) . . ?
C216 C211 P2 120.2(2) . . ?
C216 C211 C212 118.3(3) . . ?
C211 C212 H212 119.5 . . ?
C213 C212 C211 121.0(3) . . ?
C213 C212 H212 119.5 . . ?
C212 C213 H213 120.2 . . ?
C214 C213 C212 119.7(3) . . ?
C214 C213 H213 120.2 . . ?
C213 C214 H214 119.9 . . ?
C215 C214 C213 120.3(3) . . ?
C215 C214 H214 119.9 . . ?
C214 C215 H215 120.0 . . ?
C214 C215 C216 119.9(3) . . ?
C216 C215 H215 120.0 . . ?
C211 C216 C215 120.8(3) . . ?
C211 C216 H216 119.6 . . ?
C215 C216 H216 119.6 . . ?
C226 C221 P2 121.9(2) . . ?
C222 C221 P2 120.3(2) . . ?
C222 C221 C226 117.7(3) . . ?
C221 C226 H226 119.8 . . ?
C225 C226 C221 120.4(3) . . ?
C225 C226 H226 119.8 . . ?
C226 C225 H225 119.5 . . ?
C224 C225 C226 121.0(3) . . ?
C224 C225 H225 119.5 . . ?
C225 C224 H224 120.2 . . ?
C225 C224 C223 119.7(3) . . ?
C223 C224 H224 120.2 . . ?
C224 C223 H223 120.2 . . ?
C224 C223 C222 119.7(3) . . ?
C222 C223 H223 120.2 . . ?
C221 C222 H222 119.3 . . ?
C223 C222 C221 121.5(3) . . ?
C223 C222 H222 119.3 . . ?
C2 O2 Ru1 115.35(15) . . ?
O2 C2 C1 115.6(2) . . ?
O2 C2 C3 124.3(2) . . ?
C3 C2 C1 120.0(2) . . ?
O1 C1 C2 118.0(2) . . ?
O1 C1 C6 121.7(2) . . ?
C6 C1 C2 120.3(2) . . ?
C5 C6 C1 118.1(2) . . ?
C7 C6 C1 121.4(2) . . ?
C7 C6 C5 120.5(3) . . ?
C6 C5 C4 120.7(2) . . ?
C10 C5 C6 119.3(3) . . ?
C10 C5 C4 120.0(3) . . ?
C5 C10 H10 120.1 . . ?
C9 C10 C5 119.7(3) . . ?
C9 C10 H10 120.1 . . ?
C10 C9 H9 119.4 . . ?
C8 C9 C10 121.3(3) . . ?
C8 C9 H9 119.4 . . ?
C9 C8 H8 120.0 . . ?
C9 C8 C7 119.9(3) . . ?
C7 C8 H8 120.0 . . ?
C6 C7 C8 119.2(3) . . ?
C6 C7 H7 120.4 . . ?
C8 C7 H7 120.4 . . ?
O4 C4 C5 119.3(3) . . ?
O4 C4 C3 121.6(3) . . ?
C3 C4 C5 119.1(2) . . ?
C2 C3 C4 120.5(2) . . ?
C2 C3 C11 120.9(2) . . ?
C4 C3 C11 118.4(2) . . ?
C3 C11 H11A 109.4 . . ?
C3 C11 H11B 109.4 . . ?
C3 C11 C12 111.2(3) . . ?
H11A C11 H11B 108.0 . . ?
C12 C11 H11A 109.4 . . ?
C12 C11 H11B 109.4 . . ?
C11 C12 H12 119.5(19) . . ?
C13 C12 C11 127.8(3) . . ?
C13 C12 H12 112.4(19) . . ?
C12 C13 C14 124.4(4) . . ?
C12 C13 C15 121.2(4) . . ?
C14 C13 C15 114.4(4) . . ?
C13 C14 H14A 109.5 . . ?
C13 C14 H14B 109.5 . . ?
C13 C14 H14C 109.5 . . ?
H14A C14 H14B 109.5 . . ?
H14A C14 H14C 109.5 . . ?
H14B C14 H14C 109.5 . . ?
N2 C25 H25 118.9 . . ?
N2 C25 C24 122.1(3) . . ?
C24 C25 H25 118.9 . . ?
C25 C24 H24 120.5 . . ?
C23 C24 C25 119.0(3) . . ?
C23 C24 H24 120.5 . . ?
C24 C23 H23 120.0 . . ?
C24 C23 C22 119.9(3) . . ?
C22 C23 H23 120.0 . . ?
C23 C22 H22 120.4 . . ?
C23 C22 C21 119.2(3) . . ?
C21 C22 H22 120.4 . . ?
N2 C21 C22 120.5(3) . . ?
N2 C21 C20 115.2(2) . . ?
C22 C21 C20 124.2(3) . . ?
N1 C20 C21 115.7(2) . . ?
N1 C20 C19 120.8(3) . . ?
C19 C20 C21 123.3(3) . . ?
N1 C16 H16 118.4 . . ?
N1 C16 C17 123.2(3) . . ?
C17 C16 H16 118.4 . . ?
C16 C17 H17 120.4 . . ?
C18 C17 C16 119.2(3) . . ?
C18 C17 H17 120.4 . . ?
C17 C18 H18 120.6 . . ?
C19 C18 C17 118.8(3) . . ?
C19 C18 H18 120.6 . . ?
C20 C19 H19 119.6 . . ?
C18 C19 C20 120.8(3) . . ?
C18 C19 H19 119.6 . . ?
C13 C15 H15A 109.5 . . ?
C13 C15 H15B 109.5 . . ?
C13 C15 H15C 109.5 . . ?
H15A C15 H15B 109.5 . . ?
H15A C15 H15C 109.5 . . ?
H15B C15 H15C 109.5 . . ?
C122 C123 H123 119.5 . . ?
C124 C123 C122 121.0(4) . . ?
C124 C123 H123 119.5 . . ?
C125 C124 H124 120.2 . . ?
C123 C124 C125 119.7(4) . . ?
C123 C124 H124 120.2 . . ?
Cl1 C1S Cl2 113.2(3) . . ?
Cl1 C1S H1SA 108.9 . . ?
Cl1 C1S H1SB 108.9 . . ?
Cl2 C1S H1SA 108.9 . . ?
Cl2 C1S H1SB 108.9 . . ?
H1SA C1S H1SB 107.7 . . ?

loop_
_geom_bond_atom_site_label_1
_geom_bond_atom_site_label_2
_geom_bond_distance
_geom_bond_site_symmetry_2
_geom_bond_publ_flag
Ru1 P1 2.2791(7) . ?
Ru1 P2 2.3087(6) . ?
Ru1 O1 2.1684(17) . ?
Ru1 N1 2.077(2) . ?
Ru1 N2 2.097(2) . ?
Ru1 O2 2.0886(16) . ?
P3 F1A 1.552(13) . ?
P3 F3A 1.666(8) . ?
P3 F5A 1.448(11) . ?
P3 F6A 1.581(12) . ?
P3 F1B 1.544(12) . ?
P3 F3B 1.450(7) . ?
P3 F5B 1.655(8) . ?
P3 F6B 1.567(11) . ?
P3 F2 1.537(3) . ?
P3 F4 1.579(2) . ?
P1 C111 1.832(3) . ?
P1 C121 1.833(3) . ?
P1 C131 1.851(3) . ?
P2 C231 1.831(3) . ?
P2 C211 1.833(3) . ?
P2 C221 1.839(3) . ?
O1 C1 1.249(3) . ?
O4 C4 1.234(3) . ?
N1 C20 1.376(3) . ?
N1 C16 1.348(3) . ?
N2 C25 1.344(3) . ?
N2 C21 1.346(4) . ?
C111 C116 1.392(4) . ?
C111 C112 1.388(4) . ?
C116 H116 0.9300 . ?
C116 C115 1.380(5) . ?
C115 H115 0.9300 . ?
C115 C114 1.371(5) . ?
C114 H114 0.9300 . ?
C114 C113 1.370(5) . ?
C113 H113 0.9300 . ?
C113 C112 1.388(4) . ?
C112 H112 0.9300 . ?
C121 C122 1.385(4) . ?
C121 C126 1.391(4) . ?
C122 H122 0.9300 . ?
C122 C123 1.386(5) . ?
C125 H125 0.9300 . ?
C125 C126 1.387(5) . ?
C125 C124 1.368(7) . ?
C126 H126 0.9300 . ?
C131 H13A 0.9700 . ?
C131 H13B 0.9700 . ?
C131 C132 1.523(4) . ?
C132 H13C 0.9700 . ?
C132 H13D 0.9700 . ?
C132 C232 1.518(4) . ?
C232 H23A 0.9700 . ?
C232 H23B 0.9700 . ?
C232 C231 1.543(4) . ?
C231 H23C 0.9700 . ?
C231 H23D 0.9700 . ?
C211 C212 1.390(4) . ?
C211 C216 1.381(4) . ?
C212 H212 0.9300 . ?
C212 C213 1.380(4) . ?
C213 H213 0.9300 . ?
C213 C214 1.377(5) . ?
C214 H214 0.9300 . ?
C214 C215 1.369(5) . ?
C215 H215 0.9300 . ?
C215 C216 1.388(4) . ?
C216 H216 0.9300 . ?
C221 C226 1.396(4) . ?
C221 C222 1.389(4) . ?
C226 H226 0.9300 . ?
C226 C225 1.381(4) . ?
C225 H225 0.9300 . ?
C225 C224 1.369(5) . ?
C224 H224 0.9300 . ?
C224 C223 1.376(5) . ?
C223 H223 0.9300 . ?
C223 C222 1.385(4) . ?
C222 H222 0.9300 . ?
O2 C2 1.300(3) . ?
C2 C1 1.480(3) . ?
C2 C3 1.372(3) . ?
C1 C6 1.462(4) . ?
C6 C5 1.396(4) . ?
C6 C7 1.386(4) . ?
C5 C10 1.384(4) . ?
C5 C4 1.495(4) . ?
C10 H10 0.9300 . ?
C10 C9 1.379(5) . ?
C9 H9 0.9300 . ?
C9 C8 1.369(5) . ?
C8 H8 0.9300 . ?
C8 C7 1.392(4) . ?
C7 H7 0.9300 . ?
C4 C3 1.447(4) . ?
C3 C11 1.504(4) . ?
C11 H11A 0.9700 . ?
C11 H11B 0.9700 . ?
C11 C12 1.512(5) . ?
C12 C13 1.309(5) . ?
C12 H12 1.05(4) . ?
C13 C14 1.503(6) . ?
C13 C15 1.505(5) . ?
C14 H14A 0.9600 . ?
C14 H14B 0.9600 . ?
C14 H14C 0.9600 . ?
C25 H25 0.9300 . ?
C25 C24 1.368(4) . ?
C24 H24 0.9300 . ?
C24 C23 1.360(5) . ?
C23 H23 0.9300 . ?
C23 C22 1.373(5) . ?
C22 H22 0.9300 . ?
C22 C21 1.389(4) . ?
C21 C20 1.463(4) . ?
C20 C19 1.386(4) . ?
C16 H16 0.9300 . ?
C16 C17 1.376(4) . ?
C17 H17 0.9300 . ?
C17 C18 1.376(5) . ?
C18 H18 0.9300 . ?
C18 C19 1.362(5) . ?
C19 H19 0.9300 . ?
C15 H15A 0.9600 . ?
C15 H15B 0.9600 . ?
C15 H15C 0.9600 . ?
C123 H123 0.9300 . ?
C123 C124 1.357(7) . ?
C124 H124 0.9300 . ?
Cl1 C1S 1.644(5) . ?
Cl2 C1S 1.729(4) . ?
C1S H1SA 0.9700 . ?
C1S H1SB 0.9700 . ?

loop_
_geom_torsion_atom_site_label_1
_geom_torsion_atom_site_label_2
_geom_torsion_atom_site_label_3
_geom_torsion_atom_site_label_4
_geom_torsion
_geom_torsion_site_symmetry_1
_geom_torsion_site_symmetry_2
_geom_torsion_site_symmetry_3
_geom_torsion_site_symmetry_4
_geom_torsion_publ_flag
Ru1 P1 C111 C116 -172.3(2) . . . . ?
Ru1 P1 C111 C112 9.1(3) . . . . ?
Ru1 P1 C121 C122 97.2(3) . . . . ?
Ru1 P1 C121 C126 -75.8(2) . . . . ?
Ru1 P1 C131 C132 -81.9(2) . . . . ?
Ru1 P2 C231 C232 -66.4(2) . . . . ?
Ru1 P2 C211 C212 163.3(2) . . . . ?
Ru1 P2 C211 C216 -21.2(3) . . . . ?
Ru1 P2 C221 C226 -92.1(2) . . . . ?
Ru1 P2 C221 C222 84.8(2) . . . . ?
Ru1 O1 C1 C2 2.4(3) . . . . ?
Ru1 O1 C1 C6 -178.37(17) . . . . ?
Ru1 N1 C20 C21 4.4(3) . . . . ?
Ru1 N1 C20 C19 -180.0(2) . . . . ?
Ru1 N1 C16 C17 -179.2(2) . . . . ?
Ru1 N2 C25 C24 -172.4(3) . . . . ?
Ru1 N2 C21 C22 171.8(2) . . . . ?
Ru1 N2 C21 C20 -11.7(3) . . . . ?
Ru1 O2 C2 C1 11.2(3) . . . . ?
Ru1 O2 C2 C3 -164.9(2) . . . . ?
P1 C111 C116 C115 -179.3(3) . . . . ?
P1 C111 C112 C113 177.6(2) . . . . ?
P1 C121 C122 C123 -172.5(3) . . . . ?
P1 C121 C126 C125 171.2(3) . . . . ?
P1 C131 C132 C232 69.3(3) . . . . ?
P2 C211 C212 C213 176.0(3) . . . . ?
P2 C211 C216 C215 -176.4(2) . . . . ?
P2 C221 C226 C225 177.0(3) . . . . ?
P2 C221 C222 C223 -176.2(2) . . . . ?
O1 C1 C6 C5 -167.2(2) . . . . ?
O1 C1 C6 C7 12.6(4) . . . . ?
O4 C4 C3 C2 -174.3(3) . . . . ?
O4 C4 C3 C11 1.0(5) . . . . ?
N1 C20 C19 C18 -0.9(5) . . . . ?
N1 C16 C17 C18 -0.6(5) . . . . ?
N2 C25 C24 C23 0.8(6) . . . . ?
N2 C21 C20 N1 4.9(4) . . . . ?
N2 C21 C20 C19 -170.6(3) . . . . ?
C111 P1 C121 C122 -30.2(3) . . . . ?
C111 P1 C121 C126 156.8(2) . . . . ?
C111 P1 C131 C132 51.3(3) . . . . ?
C111 C116 C115 C114 1.5(5) . . . . ?
C116 C111 C112 C113 -1.0(4) . . . . ?
C116 C115 C114 C113 -0.6(6) . . . . ?
C115 C114 C113 C112 -1.1(5) . . . . ?
C114 C113 C112 C111 1.9(4) . . . . ?
C112 C111 C116 C115 -0.7(5) . . . . ?
C121 P1 C111 C116 -50.2(3) . . . . ?
C121 P1 C111 C112 131.3(2) . . . . ?
C121 P1 C131 C132 157.5(2) . . . . ?
C121 C122 C123 C124 1.3(7) . . . . ?
C122 C121 C126 C125 -2.0(5) . . . . ?
C122 C123 C124 C125 -1.7(8) . . . . ?
C126 C121 C122 C123 0.5(5) . . . . ?
C126 C125 C124 C123 0.2(7) . . . . ?
C131 P1 C111 C116 53.6(3) . . . . ?
C131 P1 C111 C112 -124.9(2) . . . . ?
C131 P1 C121 C122 -135.5(3) . . . . ?
C131 P1 C121 C126 51.6(3) . . . . ?
C131 C132 C232 C231 -78.7(3) . . . . ?
C132 C232 C231 P2 97.6(3) . . . . ?
C231 P2 C211 C212 28.4(3) . . . . ?
C231 P2 C211 C216 -156.1(2) . . . . ?
C231 P2 C221 C226 38.2(2) . . . . ?
C231 P2 C221 C222 -144.9(2) . . . . ?
C211 P2 C231 C232 65.6(2) . . . . ?
C211 P2 C221 C226 144.7(2) . . . . ?
C211 P2 C221 C222 -38.3(2) . . . . ?
C211 C212 C213 C214 0.0(5) . . . . ?
C212 C211 C216 C215 -0.8(4) . . . . ?
C212 C213 C214 C215 -0.1(5) . . . . ?
C213 C214 C215 C216 -0.2(5) . . . . ?
C214 C215 C216 C211 0.7(5) . . . . ?
C216 C211 C212 C213 0.4(5) . . . . ?
C221 P2 C231 C232 169.2(2) . . . . ?
C221 P2 C211 C212 -76.6(3) . . . . ?
C221 P2 C211 C216 98.9(2) . . . . ?
C221 C226 C225 C224 -0.8(5) . . . . ?
C226 C221 C222 C223 0.9(4) . . . . ?
C226 C225 C224 C223 0.7(6) . . . . ?
C225 C224 C223 C222 0.2(5) . . . . ?
C224 C223 C222 C221 -1.0(5) . . . . ?
C222 C221 C226 C225 0.0(4) . . . . ?
O2 C2 C1 O1 -9.2(3) . . . . ?
O2 C2 C1 C6 171.6(2) . . . . ?
O2 C2 C3 C4 178.6(3) . . . . ?
O2 C2 C3 C11 3.5(4) . . . . ?
C2 C1 C6 C5 12.0(4) . . . . ?
C2 C1 C6 C7 -168.2(2) . . . . ?
C2 C3 C11 C12 100.1(3) . . . . ?
C1 C2 C3 C4 2.7(4) . . . . ?
C1 C2 C3 C11 -172.4(2) . . . . ?
C1 C6 C5 C10 176.8(3) . . . . ?
C1 C6 C5 C4 -2.8(4) . . . . ?
C1 C6 C7 C8 -178.1(3) . . . . ?
C6 C5 C10 C9 2.1(5) . . . . ?
C6 C5 C4 O4 174.3(3) . . . . ?
C6 C5 C4 C3 -6.4(4) . . . . ?
C5 C6 C7 C8 1.7(4) . . . . ?
C5 C10 C9 C8 0.0(6) . . . . ?
C5 C4 C3 C2 6.5(4) . . . . ?
C5 C4 C3 C11 -178.3(3) . . . . ?
C10 C5 C4 O4 -5.3(5) . . . . ?
C10 C5 C4 C3 174.0(3) . . . . ?
C10 C9 C8 C7 -1.3(6) . . . . ?
C9 C8 C7 C6 0.4(5) . . . . ?
C7 C6 C5 C10 -3.0(4) . . . . ?
C7 C6 C5 C4 177.4(3) . . . . ?
C4 C5 C10 C9 -178.3(3) . . . . ?
C4 C3 C11 C12 -75.1(3) . . . . ?
C3 C2 C1 O1 167.1(2) . . . . ?
C3 C2 C1 C6 -12.2(4) . . . . ?
C3 C11 C12 C13 -122.0(4) . . . . ?
C11 C12 C13 C14 -0.4(6) . . . . ?
C11 C12 C13 C15 -179.1(3) . . . . ?
C25 N2 C21 C22 -1.8(4) . . . . ?
C25 N2 C21 C20 174.7(2) . . . . ?
C25 C24 C23 C22 -0.6(6) . . . . ?
C24 C23 C22 C21 -0.7(6) . . . . ?
C23 C22 C21 N2 1.9(5) . . . . ?
C23 C22 C21 C20 -174.2(3) . . . . ?
C22 C21 C20 N1 -178.8(3) . . . . ?
C22 C21 C20 C19 5.8(5) . . . . ?
C21 N2 C25 C24 0.4(4) . . . . ?
C21 C20 C19 C18 174.3(3) . . . . ?
C20 N1 C16 C17 0.3(4) . . . . ?
C16 N1 C20 C21 -175.1(2) . . . . ?
C16 N1 C20 C19 0.5(4) . . . . ?
C16 C17 C18 C19 0.1(5) . . . . ?
C17 C18 C19 C20 0.6(5) . . . . ?
C124 C125 C126 C121 1.7(5) . . . . ?
